data_7202244
loop_
_publ_author_name
'Zhang, Li-Zhi'
'Gu, Wen'
'Dong, Zhili'
'Liu, Xin'
'Li, Bing'

_publ_section_title
;
 Phase transformation of a rare-earth Anderson polyoxometalate at low
 temperature
;
_journal_issue 10
_journal_name_full CrystEngComm
_journal_page_first 1318
_journal_paper_doi 10.1039/b808085b
_journal_volume 10
_journal_year 2008
_chemical_formula_moiety 'H72 Cr2 Mo12 O78 Tm2'
_chemical_formula_sum 'Cr2 H72 Mo12 O78 Tm2'
_chemical_formula_weight 2913.72
_chemical_name_systematic
;
?
;
_space_group_IT_number 2
_symmetry_cell_setting triclinic
_symmetry_space_group_name_Hall '-P 1'
_symmetry_space_group_name_H-M 'P -1'
_atom_sites_solution_hydrogens geom
_atom_sites_solution_primary direct
_atom_sites_solution_secondary difmap
_audit_creation_method SHELXL-97
_cell_angle_alpha 74.993(2)
_cell_angle_beta 84.548(2)
_cell_angle_gamma 89.545(2)
_cell_formula_units_Z 1
_cell_length_a 11.0989(13)
_cell_length_b 11.7203(14)
_cell_length_c 13.9843(16)
_cell_measurement_reflns_used 6096
_cell_measurement_temperature 294(2)
_cell_measurement_theta_max 26.42
_cell_measurement_theta_min 2.55
_cell_volume 1748.9(4)
_computing_cell_refinement 'Bruker SMART'
_computing_data_collection 'Bruker SMART'
_computing_data_reduction 'Bruker SAINT'
_computing_molecular_graphics 'Bruker SHELXTL'
_computing_publication_material 'Bruker SHELXTL'
_computing_structure_refinement 'SHELXL-97 (Sheldrick, 1997)'
_computing_structure_solution 'SHELXS-97 (Sheldrick, 1990)'
_diffrn_ambient_temperature 294(2)
_diffrn_measured_fraction_theta_full 0.979
_diffrn_measured_fraction_theta_max 0.979
_diffrn_measurement_device_type 'CCD area detector'
_diffrn_measurement_method 'phi and omega scans'
_diffrn_radiation_monochromator graphite
_diffrn_radiation_source 'fine-focus sealed tube'
_diffrn_radiation_type MoK\a
_diffrn_radiation_wavelength 0.71073
_diffrn_reflns_av_R_equivalents 0.0394
_diffrn_reflns_av_sigmaI/netI 0.0696
_diffrn_reflns_limit_h_max 13
_diffrn_reflns_limit_h_min -9
_diffrn_reflns_limit_k_max 14
_diffrn_reflns_limit_k_min -12
_diffrn_reflns_limit_l_max 17
_diffrn_reflns_limit_l_min -15
_diffrn_reflns_number 9902
_diffrn_reflns_theta_full 26.42
_diffrn_reflns_theta_max 26.42
_diffrn_reflns_theta_min 1.80
_exptl_absorpt_coefficient_mu 5.006
_exptl_absorpt_correction_T_max 1.000000
_exptl_absorpt_correction_T_min 0.419073
_exptl_absorpt_correction_type multi-scan
_exptl_absorpt_process_details SADABS
_exptl_crystal_colour pink
_exptl_crystal_density_diffrn 2.767
_exptl_crystal_density_meas ?
_exptl_crystal_density_method 'not measured'
_exptl_crystal_description block
_exptl_crystal_F_000 1386
_exptl_crystal_size_max 0.26
_exptl_crystal_size_mid 0.20
_exptl_crystal_size_min 0.12
_refine_diff_density_max 3.106
_refine_diff_density_min -2.792
_refine_diff_density_rms 0.297
_refine_ls_extinction_coef 0.0061(4)
_refine_ls_extinction_expression Fc^*^=kFc[1+0.001xFc^2^\l^3^/sin(2\q)]^-1/4^
_refine_ls_extinction_method SHELXL
_refine_ls_goodness_of_fit_ref 1.012
_refine_ls_hydrogen_treatment constr
_refine_ls_matrix_type full
_refine_ls_number_parameters 455
_refine_ls_number_reflns 7051
_refine_ls_number_restraints 36
_refine_ls_restrained_S_all 1.011
_refine_ls_R_factor_all 0.0539
_refine_ls_R_factor_gt 0.0476
_refine_ls_shift/su_max 0.001
_refine_ls_shift/su_mean 0.000
_refine_ls_structure_factor_coef Fsqd
_refine_ls_weighting_details 'calc w=1/[\s^2^(Fo^2^)+(0.0869P)^2^+0.0000P] where P=(Fo^2^+2Fc^2^)/3'
_refine_ls_weighting_scheme calc
_refine_ls_wR_factor_gt 0.1293
_refine_ls_wR_factor_ref 0.1339
_reflns_number_gt 6097
_reflns_number_total 7051
_reflns_threshold_expression >2sigma(I)
_cod_data_source_file b808085b.txt
_cod_data_source_block 1
_cod_depositor_comments
;
The following automatic conversions were performed:
'_symmetry_cell_setting' value 'Triclinic' changed to 'triclinic'
according to '/home/saulius/struct/CIF-dictionaries/cif_core.dic'
dictionary named 'cif_core.dic' version 2.4.1 from
2010-06-29.

'_exptl_absorpt_correction_type' value 'MULTI-SCAN' changed
to 'multi-scan' according to
'/home/saulius/struct/CIF-dictionaries/cif_core.dic' dictionary named
'cif_core.dic' version 2.4.1 from
2010-06-29.

'_refine_ls_hydrogen_treatment' value 'CONSTR' changed to
'constr' according to '/home/saulius/struct/CIF-dictionaries/cif_core.dic'
dictionary named 'cif_core.dic' version 2.4.1 from 2010-06-29.

Automatic conversion script
Id: cif_fix_enum 1527 2010-12-29 10:47:43Z saulius 

The following automatic conversions were performed:

'_exptl_crystal_density_meas' value 'NONE' was changed to '?' - the
value is perceived as not measured.

Automatic conversion script
Id: cif_fix_values 3008 2015-01-20 13:52:24Z robertas 
;
_cod_original_sg_symbol_H-M P-1
_cod_original_formula_sum 'H72 Cr2 Mo12 O78 Tm2'
_cod_database_code 7202244

loop_
_symmetry_equiv_pos_as_xyz
'x, y, z'
'-x, -y, -z'

loop_
_atom_site_label
_atom_site_type_symbol
_atom_site_fract_x
_atom_site_fract_y
_atom_site_fract_z
_atom_site_U_iso_or_equiv
_atom_site_adp_type
_atom_site_occupancy
_atom_site_symmetry_multiplicity
_atom_site_calc_flag
_atom_site_refinement_flags
_atom_site_disorder_assembly
_atom_site_disorder_group
Tm1 Tm 0.29048(3) 0.75609(3) 0.04698(2) 0.02288(13) Uani 1 1 d . . .
Mo1 Mo 0.51000(5) 0.57911(5) 0.25087(4) 0.01591(16) Uani 1 1 d . . .
Mo2 Mo 0.26739(5) 0.43386(5) 0.38898(4) 0.01571(16) Uani 1 1 d . . .
Mo3 Mo 0.25679(5) 0.35582(5) 0.63597(4) 0.01556(15) Uani 1 1 d . . .
Mo4 Mo -0.25703(5) 1.06004(5) 0.62103(4) 0.01557(16) Uani 1 1 d . . .
Mo5 Mo -0.03670(6) 0.91913(5) 0.74915(4) 0.01809(16) Uani 1 1 d . . .
Mo6 Mo 0.22070(6) 0.85790(5) 0.62749(4) 0.01739(16) Uani 1 1 d . . .
Cr1 Cr 0.5000 0.5000 0.5000 0.0114(3) Uani 1 2 d S . .
Cr2 Cr 0.0000 1.0000 0.5000 0.0112(3) Uani 1 2 d S . .
O1 O 0.3969(4) 0.5826(3) 0.3970(3) 0.0140(9) Uani 1 1 d . . .
H1 H 0.3619 0.6578 0.4028 0.017 Uiso 1 1 calc R . .
O2 O 0.6094(5) 0.5322(5) 0.1693(4) 0.0293(12) Uani 1 1 d . . .
O3 O 0.4081(5) 0.4383(4) 0.2936(4) 0.0204(10) Uani 1 1 d . . .
O4 O 0.3976(4) 0.3613(4) 0.5044(3) 0.0168(10) Uani 1 1 d . . .
H4 H 0.4384 0.2876 0.5017 0.020 Uiso 1 1 calc R . .
O5 O 0.1762(5) 0.5313(5) 0.3171(4) 0.0281(12) Uani 1 1 d . . .
O6 O 0.2146(5) 0.2946(4) 0.3937(4) 0.0307(13) Uani 1 1 d . . .
O7 O 0.1934(4) 0.4536(4) 0.5167(4) 0.0174(10) Uani 1 1 d . . .
O8 O 0.2031(5) 0.2190(4) 0.6357(4) 0.0287(12) Uani 1 1 d . . .
O9 O 0.1612(5) 0.4005(5) 0.7226(4) 0.0294(12) Uani 1 1 d . . .
O10 O 0.3928(5) 0.3042(4) 0.7146(4) 0.0192(10) Uani 1 1 d . . .
O11 O 0.3881(4) 0.5140(4) 0.6157(3) 0.0144(9) Uani 1 1 d . . .
H11 H 0.3536 0.5914 0.6148 0.017 Uiso 1 1 calc R . .
O12 O 0.4133(5) 0.6746(4) 0.1788(4) 0.0246(11) Uani 1 1 d . . .
O13 O 0.1643(5) 0.7579(4) 0.1938(4) 0.0275(12) Uani 1 1 d . . .
H13A H 0.0947 0.7247 0.2045 0.033 Uiso 1 1 d R . .
H13B H 0.1887 0.7916 0.2355 0.033 Uiso 1 1 d R . .
O14 O 0.2295(9) 0.5617(6) 0.1013(5) 0.076(3) Uani 1 1 d . . .
H14A H 0.2223 0.5215 0.0595 0.091 Uiso 1 1 d R . .
H14B H 0.2141 0.5298 0.1631 0.091 Uiso 1 1 d R . .
O15 O 0.0925(7) 0.7781(12) 0.0062(6) 0.110(4) Uani 1 1 d . . .
H15A H 0.0716 0.7570 -0.0436 0.133 Uiso 1 1 d R . .
H15B H 0.0409 0.8080 0.0412 0.133 Uiso 1 1 d R . .
O16 O 0.2843(6) 0.6830(5) -0.0967(5) 0.0419(15) Uani 1 1 d . . .
H16A H 0.3274 0.6247 -0.1031 0.050 Uiso 1 1 d R . .
H16B H 0.2389 0.7153 -0.1414 0.050 Uiso 1 1 d R . .
O17 O 0.2794(7) 0.9229(5) -0.0849(5) 0.054(2) Uani 1 1 d . . .
H17A H 0.2763 0.9157 -0.1436 0.064 Uiso 1 1 d R . .
H17B H 0.2785 0.9912 -0.0745 0.064 Uiso 1 1 d R . .
O18 O 0.4862(6) 0.7546(7) -0.0235(5) 0.0532(19) Uani 1 1 d . . .
H18A H 0.5006 0.7308 -0.0759 0.064 Uiso 1 1 d R . .
H18B H 0.5441 0.7778 0.0028 0.064 Uiso 1 1 d R . .
O19 O 0.3617(6) 0.9168(5) 0.0909(5) 0.0406(15) Uani 1 1 d . . .
H19A H 0.3989 0.9726 0.0471 0.049 Uiso 1 1 d R . .
H19B H 0.3508 0.9204 0.1510 0.049 Uiso 1 1 d R . .
O20 O -0.1214(4) 0.9148(4) 0.6080(3) 0.0137(9) Uani 1 1 d . . .
H20 H -0.1535 0.8389 0.6034 0.016 Uiso 1 1 calc R . .
O21 O -0.3143(5) 1.1969(4) 0.6194(4) 0.0266(12) Uani 1 1 d . . .
O22 O -0.3619(5) 0.9608(4) 0.6951(4) 0.0294(12) Uani 1 1 d . . .
O23 O -0.1352(4) 1.0591(4) 0.7112(3) 0.0175(10) Uani 1 1 d . . .
O24 O 0.0910(4) 1.0166(4) 0.6107(3) 0.0153(9) Uani 1 1 d . . .
H24 H 0.1244 1.0945 0.6087 0.018 Uiso 1 1 calc R . .
O25 O -0.1404(6) 0.8208(5) 0.8253(4) 0.0339(13) Uani 1 1 d . . .
O26 O 0.0477(5) 0.9696(5) 0.8270(4) 0.0321(13) Uani 1 1 d . . .
O27 O 0.0716(5) 0.8045(4) 0.7109(4) 0.0212(11) Uani 1 1 d . . .
O28 O 0.3000(5) 0.9062(5) 0.7084(4) 0.0355(14) Uani 1 1 d . . .
O29 O 0.2783(5) 0.7213(4) 0.6242(4) 0.0318(13) Uani 1 1 d . . .
O30 O 0.3046(4) 0.9579(4) 0.5057(4) 0.0193(10) Uani 1 1 d . . .
O31 O 0.1054(4) 0.8636(4) 0.4993(3) 0.0153(9) Uani 1 1 d . . .
H31 H 0.0666 0.7896 0.4972 0.018 Uiso 1 1 calc R . .
O32 O 0.5469(6) 0.9242(5) 0.2043(4) 0.0382(15) Uani 1 1 d . . .
O33 O 0.8880(6) 0.8161(5) 0.1207(5) 0.0455(16) Uani 1 1 d . . .
O34 O 0.7056(6) 0.8509(6) 0.9906(5) 0.0442(16) Uani 1 1 d . . .
O35 O 0.5048(11) 0.7409(10) 0.7861(9) 0.024(2) Uani 0.60 1 d PU A 1
O35' O 0.554(2) 0.736(3) 0.799(2) 0.066(8) Uani 0.40 1 d PU B 2
O36 O 0.0448(6) 0.6534(5) 0.4863(8) 0.070(3) Uani 1 1 d . . .
O37 O 0.4569(6) 0.1478(5) 0.5042(8) 0.072(3) Uani 1 1 d . . .
O38 O 0.0988(13) 0.5822(10) 0.8311(9) 0.037(3) Uani 0.50 1 d PU C 1
O38' O 0.0184(16) 0.5590(13) 0.8075(12) 0.055(4) Uani 0.50 1 d PU D 2
O39 O 0.212(2) 0.4032(18) 0.0107(17) 0.101(7) Uani 0.50 1 d PU E 3
O39' O 0.073(2) 0.485(3) 0.006(2) 0.136(9) Uani 0.50 1 d PU . 4

loop_
_atom_site_aniso_label
_atom_site_aniso_U_11
_atom_site_aniso_U_22
_atom_site_aniso_U_33
_atom_site_aniso_U_23
_atom_site_aniso_U_13
_atom_site_aniso_U_12
Tm1 0.0262(2) 0.0288(2) 0.01272(19) -0.00213(13) -0.00628(14) 0.00079(14)
Mo1 0.0201(3) 0.0163(3) 0.0112(3) -0.0029(2) -0.0033(2) 0.0035(2)
Mo2 0.0194(3) 0.0125(3) 0.0152(3) -0.0021(2) -0.0056(2) 0.0016(2)
Mo3 0.0174(3) 0.0134(3) 0.0145(3) -0.0009(2) -0.0026(2) 0.0017(2)
Mo4 0.0171(3) 0.0131(3) 0.0167(3) -0.0042(2) -0.0021(2) 0.0071(2)
Mo5 0.0239(3) 0.0177(3) 0.0115(3) -0.0013(2) -0.0036(2) 0.0089(2)
Mo6 0.0207(3) 0.0168(3) 0.0156(3) -0.0040(2) -0.0077(2) 0.0110(2)
Cr1 0.0154(7) 0.0080(6) 0.0109(7) -0.0019(5) -0.0035(6) 0.0047(5)
Cr2 0.0153(7) 0.0077(6) 0.0109(7) -0.0017(5) -0.0047(6) 0.0051(5)
O1 0.016(2) 0.010(2) 0.016(2) -0.0007(18) -0.0072(19) 0.0078(17)
O2 0.030(3) 0.037(3) 0.022(3) -0.012(2) 0.001(2) 0.004(2)
O3 0.027(3) 0.017(2) 0.019(3) -0.0096(19) -0.001(2) 0.0025(19)
O4 0.023(3) 0.0086(19) 0.018(2) -0.0028(18) -0.004(2) 0.0081(18)
O5 0.025(3) 0.031(3) 0.024(3) 0.002(2) -0.009(2) 0.002(2)
O6 0.042(3) 0.018(2) 0.032(3) -0.007(2) -0.005(3) -0.005(2)
O7 0.015(2) 0.017(2) 0.019(2) -0.0028(19) -0.002(2) 0.0024(18)
O8 0.035(3) 0.019(2) 0.030(3) 0.000(2) -0.009(3) -0.008(2)
O9 0.023(3) 0.035(3) 0.026(3) -0.003(2) 0.000(2) 0.011(2)
O10 0.024(3) 0.014(2) 0.017(2) 0.0019(18) -0.009(2) 0.0033(19)
O11 0.016(2) 0.012(2) 0.017(2) -0.0047(17) -0.0032(19) 0.0055(17)
O12 0.028(3) 0.026(3) 0.017(3) 0.001(2) -0.007(2) 0.000(2)
O13 0.036(3) 0.029(3) 0.018(3) -0.006(2) -0.006(2) 0.004(2)
O14 0.151(9) 0.049(4) 0.025(4) 0.002(3) -0.019(5) -0.040(5)
O15 0.030(4) 0.271(14) 0.022(4) -0.022(6) -0.007(3) 0.024(6)
O16 0.051(4) 0.046(3) 0.035(3) -0.018(3) -0.013(3) 0.008(3)
O17 0.093(6) 0.032(3) 0.035(4) 0.004(3) -0.036(4) 0.006(3)
O18 0.034(4) 0.102(6) 0.030(3) -0.029(4) -0.004(3) 0.000(4)
O19 0.057(4) 0.032(3) 0.030(3) 0.000(2) -0.018(3) -0.006(3)
O20 0.014(2) 0.0113(19) 0.016(2) -0.0036(17) -0.0033(19) 0.0035(17)
O21 0.033(3) 0.017(2) 0.032(3) -0.009(2) -0.007(2) 0.015(2)
O22 0.030(3) 0.025(3) 0.030(3) -0.005(2) 0.008(3) 0.001(2)
O23 0.024(3) 0.016(2) 0.015(2) -0.0068(18) -0.006(2) 0.0078(19)
O24 0.016(2) 0.016(2) 0.016(2) -0.0058(18) -0.0062(19) 0.0027(18)
O25 0.040(3) 0.030(3) 0.026(3) 0.001(2) 0.007(3) 0.005(2)
O26 0.035(3) 0.044(3) 0.020(3) -0.008(2) -0.016(2) 0.016(3)
O27 0.024(3) 0.016(2) 0.020(3) 0.0022(19) -0.003(2) 0.0058(19)
O28 0.034(3) 0.053(4) 0.024(3) -0.014(3) -0.015(3) 0.016(3)
O29 0.043(3) 0.019(2) 0.030(3) 0.000(2) -0.005(3) 0.021(2)
O30 0.021(3) 0.015(2) 0.022(3) -0.0060(19) 0.002(2) 0.0015(18)
O31 0.018(2) 0.0097(19) 0.020(2) -0.0047(18) -0.007(2) 0.0063(17)
O32 0.059(4) 0.027(3) 0.029(3) -0.006(2) -0.011(3) 0.011(3)
O33 0.050(4) 0.042(3) 0.042(4) -0.003(3) -0.010(3) 0.004(3)
O34 0.041(4) 0.049(4) 0.040(4) -0.006(3) -0.006(3) 0.005(3)
O35 0.028(5) 0.018(4) 0.024(5) -0.007(3) 0.003(4) 0.008(4)
O35' 0.076(12) 0.064(10) 0.057(11) -0.022(8) 0.012(9) -0.006(9)
O36 0.035(4) 0.024(3) 0.159(9) -0.039(4) -0.014(5) 0.010(3)
O37 0.020(3) 0.026(3) 0.183(10) -0.047(4) -0.016(5) 0.009(2)
O38 0.051(7) 0.029(5) 0.029(6) -0.001(4) -0.008(5) -0.001(5)
O38' 0.061(8) 0.049(6) 0.051(7) -0.011(6) 0.007(6) 0.007(6)
O39 0.118(11) 0.091(9) 0.097(10) -0.033(8) 0.004(8) 0.002(8)
O39' 0.139(13) 0.144(12) 0.129(12) -0.040(9) -0.021(9) -0.016(9)

loop_
_atom_type_symbol
_atom_type_description
_atom_type_scat_dispersion_real
_atom_type_scat_dispersion_imag
_atom_type_scat_source
H H 0.0000 0.0000 'International Tables Vol C Tables 4.2.6.8 and 6.1.1.4'
O O 0.0106 0.0060 'International Tables Vol C Tables 4.2.6.8 and 6.1.1.4'
Cr Cr 0.3209 0.6236 'International Tables Vol C Tables 4.2.6.8 and 6.1.1.4'
Mo Mo -1.6832 0.6857 'International Tables Vol C Tables 4.2.6.8 and 6.1.1.4'
Tm Tm -0.3139 5.2483 'International Tables Vol C Tables 4.2.6.8 and 6.1.1.4'

loop_
_geom_angle_atom_site_label_1
_geom_angle_atom_site_label_2
_geom_angle_atom_site_label_3
_geom_angle
_geom_angle_site_symmetry_1
_geom_angle_site_symmetry_3
_geom_angle_publ_flag
O14 Tm1 O19 146.0(2) . . ?
O14 Tm1 O18 105.6(3) . . ?
O19 Tm1 O18 82.6(3) . . ?
O14 Tm1 O15 81.7(4) . . ?
O19 Tm1 O15 112.6(4) . . ?
O18 Tm1 O15 141.7(3) . . ?
O14 Tm1 O17 141.9(3) . . ?
O19 Tm1 O17 71.1(2) . . ?
O18 Tm1 O17 82.6(3) . . ?
O15 Tm1 O17 70.8(3) . . ?
O14 Tm1 O13 79.0(2) . . ?
O19 Tm1 O13 76.8(2) . . ?
O18 Tm1 O13 145.9(2) . . ?
O15 Tm1 O13 72.1(2) . . ?
O17 Tm1 O13 115.1(2) . . ?
O14 Tm1 O16 72.8(2) . . ?
O19 Tm1 O16 139.8(2) . . ?
O18 Tm1 O16 72.5(2) . . ?
O15 Tm1 O16 74.2(3) . . ?
O17 Tm1 O16 74.7(2) . . ?
O13 Tm1 O16 138.5(2) . . ?
O14 Tm1 O12 75.9(2) . . ?
O19 Tm1 O12 75.32(19) . . ?
O18 Tm1 O12 72.8(2) . . ?
O15 Tm1 O12 143.7(2) . . ?
O17 Tm1 O12 140.4(2) . . ?
O13 Tm1 O12 75.86(18) . . ?
O16 Tm1 O12 123.8(2) . . ?
O2 Mo1 O12 105.9(3) . . ?
O2 Mo1 O10 101.3(2) . 2_666 ?
O12 Mo1 O10 98.3(2) . 2_666 ?
O2 Mo1 O3 97.7(2) . . ?
O12 Mo1 O3 99.9(2) . . ?
O10 Mo1 O3 148.8(2) 2_666 . ?
O2 Mo1 O11 92.5(2) . 2_666 ?
O12 Mo1 O11 160.7(2) . 2_666 ?
O10 Mo1 O11 71.60(17) 2_666 2_666 ?
O3 Mo1 O11 83.15(19) . 2_666 ?
O2 Mo1 O1 160.0(2) . . ?
O12 Mo1 O1 92.6(2) . . ?
O10 Mo1 O1 82.81(18) 2_666 . ?
O3 Mo1 O1 71.29(17) . . ?
O11 Mo1 O1 70.10(15) 2_666 . ?
O5 Mo2 O6 106.5(3) . . ?
O5 Mo2 O3 100.4(2) . . ?
O6 Mo2 O3 97.9(2) . . ?
O5 Mo2 O7 95.7(2) . . ?
O6 Mo2 O7 100.6(2) . . ?
O3 Mo2 O7 150.8(2) . . ?
O5 Mo2 O4 159.7(2) . . ?
O6 Mo2 O4 92.1(2) . . ?
O3 Mo2 O4 84.50(19) . . ?
O7 Mo2 O4 72.56(18) . . ?
O5 Mo2 O1 92.1(2) . . ?
O6 Mo2 O1 160.1(2) . . ?
O3 Mo2 O1 71.21(17) . . ?
O7 Mo2 O1 84.11(17) . . ?
O4 Mo2 O1 70.63(15) . . ?
O9 Mo3 O8 105.2(3) . . ?
O9 Mo3 O10 99.5(2) . . ?
O8 Mo3 O10 98.0(2) . . ?
O9 Mo3 O7 98.0(2) . . ?
O8 Mo3 O7 100.7(2) . . ?
O10 Mo3 O7 149.9(2) . . ?
O9 Mo3 O4 161.2(2) . . ?
O8 Mo3 O4 92.7(2) . . ?
O10 Mo3 O4 83.62(19) . . ?
O7 Mo3 O4 72.28(18) . . ?
O9 Mo3 O11 92.8(2) . . ?
O8 Mo3 O11 160.5(2) . . ?
O10 Mo3 O11 71.04(17) . . ?
O7 Mo3 O11 83.90(18) . . ?
O4 Mo3 O11 70.54(16) . . ?
O21 Mo4 O22 105.4(3) . . ?
O21 Mo4 O23 97.7(2) . . ?
O22 Mo4 O23 101.4(2) . . ?
O21 Mo4 O30 100.2(2) . 2_576 ?
O22 Mo4 O30 95.9(2) . 2_576 ?
O23 Mo4 O30 150.8(2) . 2_576 ?
O21 Mo4 O31 92.7(2) . 2_576 ?
O22 Mo4 O31 159.9(2) . 2_576 ?
O23 Mo4 O31 84.30(19) . 2_576 ?
O30 Mo4 O31 71.95(18) 2_576 2_576 ?
O21 Mo4 O20 160.6(2) . . ?
O22 Mo4 O20 92.8(2) . . ?
O23 Mo4 O20 71.48(17) . . ?
O30 Mo4 O20 84.42(18) 2_576 . ?
O31 Mo4 O20 70.59(16) 2_576 . ?
O25 Mo5 O26 105.8(3) . . ?
O25 Mo5 O27 97.5(2) . . ?
O26 Mo5 O27 101.0(2) . . ?
O25 Mo5 O23 101.1(2) . . ?
O26 Mo5 O23 97.0(2) . . ?
O27 Mo5 O23 149.4(2) . . ?
O25 Mo5 O20 93.8(2) . . ?
O26 Mo5 O20 159.1(2) . . ?
O27 Mo5 O20 83.25(19) . . ?
O23 Mo5 O20 71.58(17) . . ?
O25 Mo5 O24 161.5(2) . . ?
O26 Mo5 O24 91.2(2) . . ?
O27 Mo5 O24 71.63(18) . . ?
O23 Mo5 O24 83.54(18) . . ?
O20 Mo5 O24 70.52(16) . . ?
O28 Mo6 O29 106.1(3) . . ?
O28 Mo6 O27 100.4(3) . . ?
O29 Mo6 O27 98.4(2) . . ?
O28 Mo6 O30 96.5(3) . . ?
O29 Mo6 O30 100.7(2) . . ?
O27 Mo6 O30 149.9(2) . . ?
O28 Mo6 O31 159.6(2) . . ?
O29 Mo6 O31 92.7(2) . . ?
O27 Mo6 O31 84.3(2) . . ?
O30 Mo6 O31 71.72(19) . . ?
O28 Mo6 O24 92.0(2) . . ?
O29 Mo6 O24 161.0(2) . . ?
O27 Mo6 O24 71.81(17) . . ?
O30 Mo6 O24 82.92(18) . . ?
O31 Mo6 O24 70.47(15) . . ?
O1 Cr1 O1 179.999(1) . 2_666 ?
O1 Cr1 O4 96.10(18) . 2_666 ?
O1 Cr1 O4 83.90(18) 2_666 2_666 ?
O1 Cr1 O4 83.90(18) . . ?
O1 Cr1 O4 96.10(18) 2_666 . ?
O4 Cr1 O4 180.0(2) 2_666 . ?
O1 Cr1 O11 83.81(18) . 2_666 ?
O1 Cr1 O11 96.19(18) 2_666 2_666 ?
O4 Cr1 O11 84.15(18) 2_666 2_666 ?
O4 Cr1 O11 95.85(18) . 2_666 ?
O1 Cr1 O11 96.19(18) . . ?
O1 Cr1 O11 83.81(18) 2_666 . ?
O4 Cr1 O11 95.85(18) 2_666 . ?
O4 Cr1 O11 84.15(18) . . ?
O11 Cr1 O11 179.999(1) 2_666 . ?
O31 Cr2 O31 179.998(1) . 2_576 ?
O31 Cr2 O24 84.50(19) . . ?
O31 Cr2 O24 95.50(19) 2_576 . ?
O31 Cr2 O24 95.50(19) . 2_576 ?
O31 Cr2 O24 84.50(19) 2_576 2_576 ?
O24 Cr2 O24 179.999(2) . 2_576 ?
O31 Cr2 O20 83.57(18) . 2_576 ?
O31 Cr2 O20 96.43(18) 2_576 2_576 ?
O24 Cr2 O20 95.77(19) . 2_576 ?
O24 Cr2 O20 84.24(19) 2_576 2_576 ?
O31 Cr2 O20 96.43(18) . . ?
O31 Cr2 O20 83.57(18) 2_576 . ?
O24 Cr2 O20 84.24(19) . . ?
O24 Cr2 O20 95.76(19) 2_576 . ?
O20 Cr2 O20 179.998(1) 2_576 . ?
Cr1 O1 Mo2 102.14(17) . . ?
Cr1 O1 Mo1 103.11(18) . . ?
Mo2 O1 Mo1 93.56(16) . . ?
Cr1 O1 H1 118.0 . . ?
Mo2 O1 H1 118.0 . . ?
Mo1 O1 H1 118.0 . . ?
Mo1 O3 Mo2 119.6(2) . . ?
Cr1 O4 Mo2 103.33(18) . . ?
Cr1 O4 Mo3 103.22(19) . . ?
Mo2 O4 Mo3 93.96(17) . . ?
Cr1 O4 H4 117.6 . . ?
Mo2 O4 H4 117.6 . . ?
Mo3 O4 H4 117.6 . . ?
Mo3 O7 Mo2 116.4(2) . . ?
Mo1 O10 Mo3 119.2(2) 2_666 . ?
Cr1 O11 Mo1 102.97(19) . 2_666 ?
Cr1 O11 Mo3 102.10(17) . . ?
Mo1 O11 Mo3 93.28(16) 2_666 . ?
Cr1 O11 H11 118.2 . . ?
Mo1 O11 H11 118.2 2_666 . ?
Mo3 O11 H11 118.2 . . ?
Mo1 O12 Tm1 160.0(3) . . ?
Tm1 O13 H13A 120.0 . . ?
Tm1 O13 H13B 120.0 . . ?
H13A O13 H13B 120.0 . . ?
Tm1 O14 H14A 119.9 . . ?
Tm1 O14 H14B 120.1 . . ?
H14A O14 H14B 120.0 . . ?
Tm1 O15 H15A 120.4 . . ?
Tm1 O15 H15B 119.6 . . ?
H15A O15 H15B 120.0 . . ?
Tm1 O16 H16A 120.0 . . ?
Tm1 O16 H16B 120.0 . . ?
H16A O16 H16B 120.0 . . ?
Tm1 O17 H17A 120.1 . . ?
Tm1 O17 H17B 119.9 . . ?
H17A O17 H17B 120.0 . . ?
Tm1 O18 H18A 120.0 . . ?
Tm1 O18 H18B 120.0 . . ?
H18A O18 H18B 120.0 . . ?
Tm1 O19 H19A 120.1 . . ?
Tm1 O19 H19B 119.9 . . ?
H19A O19 H19B 120.0 . . ?
Cr2 O20 Mo5 103.37(19) . . ?
Cr2 O20 Mo4 102.35(18) . . ?
Mo5 O20 Mo4 93.83(16) . . ?
Cr2 O20 H20 117.8 . . ?
Mo5 O20 H20 117.8 . . ?
Mo4 O20 H20 117.8 . . ?
Mo4 O23 Mo5 118.8(2) . . ?
Cr2 O24 Mo6 101.85(18) . . ?
Cr2 O24 Mo5 101.87(19) . . ?
Mo6 O24 Mo5 92.36(16) . . ?
Cr2 O24 H24 118.7 . . ?
Mo6 O24 H24 118.7 . . ?
Mo5 O24 H24 118.7 . . ?
Mo5 O27 Mo6 119.7(2) . . ?
Mo6 O30 Mo4 117.3(2) . 2_576 ?
Cr2 O31 Mo4 103.49(18) . 2_576 ?
Cr2 O31 Mo6 103.14(19) . . ?
Mo4 O31 Mo6 94.27(17) 2_576 . ?
Cr2 O31 H31 117.5 . . ?
Mo4 O31 H31 117.5 2_576 . ?
Mo6 O31 H31 117.5 . . ?

loop_
_geom_bond_atom_site_label_1
_geom_bond_atom_site_label_2
_geom_bond_distance
_geom_bond_site_symmetry_2
_geom_bond_publ_flag
Tm1 O14 2.293(6) . ?
Tm1 O19 2.294(6) . ?
Tm1 O18 2.301(6) . ?
Tm1 O15 2.317(8) . ?
Tm1 O17 2.327(6) . ?
Tm1 O13 2.377(5) . ?
Tm1 O16 2.386(6) . ?
Tm1 O12 2.390(5) . ?
Mo1 O2 1.702(5) . ?
Mo1 O12 1.738(5) . ?
Mo1 O10 1.932(5) 2_666 ?
Mo1 O3 1.936(5) . ?
Mo1 O11 2.298(5) 2_666 ?
Mo1 O1 2.304(4) . ?
Mo2 O5 1.708(5) . ?
Mo2 O6 1.721(5) . ?
Mo2 O3 1.947(5) . ?
Mo2 O7 1.963(5) . ?
Mo2 O4 2.265(5) . ?
Mo2 O1 2.301(4) . ?
Mo3 O9 1.715(5) . ?
Mo3 O8 1.716(5) . ?
Mo3 O10 1.951(5) . ?
Mo3 O7 1.952(5) . ?
Mo3 O4 2.286(5) . ?
Mo3 O11 2.309(4) . ?
Mo4 O21 1.716(4) . ?
Mo4 O22 1.717(5) . ?
Mo4 O23 1.932(5) . ?
Mo4 O30 1.959(5) 2_576 ?
Mo4 O31 2.274(5) 2_576 ?
Mo4 O20 2.295(4) . ?
Mo5 O25 1.714(5) . ?
Mo5 O26 1.717(6) . ?
Mo5 O27 1.939(5) . ?
Mo5 O23 1.949(4) . ?
Mo5 O20 2.278(5) . ?
Mo5 O24 2.328(5) . ?
Mo6 O28 1.704(6) . ?
Mo6 O29 1.729(5) . ?
Mo6 O27 1.940(5) . ?
Mo6 O30 1.956(5) . ?
Mo6 O31 2.286(5) . ?
Mo6 O24 2.320(4) . ?
Cr1 O1 1.973(4) . ?
Cr1 O1 1.973(4) 2_666 ?
Cr1 O4 1.975(5) 2_666 ?
Cr1 O4 1.975(5) . ?
Cr1 O11 1.984(4) 2_666 ?
Cr1 O11 1.984(4) . ?
Cr2 O31 1.975(4) . ?
Cr2 O31 1.975(4) 2_576 ?
Cr2 O24 1.978(5) . ?
Cr2 O24 1.978(5) 2_576 ?
Cr2 O20 1.987(4) 2_576 ?
Cr2 O20 1.987(4) . ?
O1 H1 0.9800 . ?
O4 H4 0.9800 . ?
O10 Mo1 1.932(5) 2_666 ?
O11 Mo1 2.298(5) 2_666 ?
O11 H11 0.9800 . ?
O13 H13A 0.8500 . ?
O13 H13B 0.8500 . ?
O14 H14A 0.8500 . ?
O14 H14B 0.8499 . ?
O15 H15A 0.8499 . ?
O15 H15B 0.8500 . ?
O16 H16A 0.8500 . ?
O16 H16B 0.8500 . ?
O17 H17A 0.8500 . ?
O17 H17B 0.8500 . ?
O18 H18A 0.8500 . ?
O18 H18B 0.8500 . ?
O19 H19A 0.8500 . ?
O19 H19B 0.8500 . ?
O20 H20 0.9800 . ?
O24 H24 0.9800 . ?
O30 Mo4 1.959(5) 2_576 ?
O31 Mo4 2.274(5) 2_576 ?
O31 H31 0.9800 . ?
O39' O39' 1.67(6) 2_565 ?

loop_
_geom_torsion_atom_site_label_1
_geom_torsion_atom_site_label_2
_geom_torsion_atom_site_label_3
_geom_torsion_atom_site_label_4
_geom_torsion
_geom_torsion_site_symmetry_1
_geom_torsion_site_symmetry_2
_geom_torsion_site_symmetry_3
_geom_torsion_site_symmetry_4
_geom_torsion_publ_flag
O1 Cr1 O1 Mo2 -95(35) 2_666 . . . ?
O4 Cr1 O1 Mo2 179.80(18) 2_666 . . . ?
O4 Cr1 O1 Mo2 -0.20(18) . . . . ?
O11 Cr1 O1 Mo2 96.39(19) 2_666 . . . ?
O11 Cr1 O1 Mo2 -83.61(19) . . . . ?
O1 Cr1 O1 Mo1 169(35) 2_666 . . . ?
O4 Cr1 O1 Mo1 83.18(19) 2_666 . . . ?
O4 Cr1 O1 Mo1 -96.82(19) . . . . ?
O11 Cr1 O1 Mo1 -0.23(16) 2_666 . . . ?
O11 Cr1 O1 Mo1 179.77(16) . . . . ?
O5 Mo2 O1 Cr1 169.3(2) . . . . ?
O6 Mo2 O1 Cr1 -31.3(7) . . . . ?
O3 Mo2 O1 Cr1 -90.5(2) . . . . ?
O7 Mo2 O1 Cr1 73.7(2) . . . . ?
O4 Mo2 O1 Cr1 0.18(16) . . . . ?
O5 Mo2 O1 Mo1 -86.5(2) . . . . ?
O6 Mo2 O1 Mo1 73.0(7) . . . . ?
O3 Mo2 O1 Mo1 13.71(17) . . . . ?
O7 Mo2 O1 Mo1 177.98(18) . . . . ?
O4 Mo2 O1 Mo1 104.42(17) . . . . ?
O2 Mo1 O1 Cr1 30.6(7) . . . . ?
O12 Mo1 O1 Cr1 -170.9(2) . . . . ?
O10 Mo1 O1 Cr1 -72.8(2) 2_666 . . . ?
O3 Mo1 O1 Cr1 89.6(2) . . . . ?
O11 Mo1 O1 Cr1 0.21(15) 2_666 . . . ?
O2 Mo1 O1 Mo2 -72.7(7) . . . . ?
O12 Mo1 O1 Mo2 85.8(2) . . . . ?
O10 Mo1 O1 Mo2 -176.12(18) 2_666 . . . ?
O3 Mo1 O1 Mo2 -13.78(18) . . . . ?
O11 Mo1 O1 Mo2 -103.13(17) 2_666 . . . ?
O2 Mo1 O3 Mo2 -178.3(3) . . . . ?
O12 Mo1 O3 Mo2 -70.6(3) . . . . ?
O10 Mo1 O3 Mo2 54.4(5) 2_666 . . . ?
O11 Mo1 O3 Mo2 90.1(3) 2_666 . . . ?
O1 Mo1 O3 Mo2 18.8(2) . . . . ?
O5 Mo2 O3 Mo1 69.9(3) . . . . ?
O6 Mo2 O3 Mo1 178.3(3) . . . . ?
O7 Mo2 O3 Mo1 -52.5(5) . . . . ?
O4 Mo2 O3 Mo1 -90.3(3) . . . . ?
O1 Mo2 O3 Mo1 -18.9(2) . . . . ?
O1 Cr1 O4 Mo2 0.20(18) . . . . ?
O1 Cr1 O4 Mo2 -179.80(18) 2_666 . . . ?
O4 Cr1 O4 Mo2 8(32) 2_666 . . . ?
O11 Cr1 O4 Mo2 -82.9(2) 2_666 . . . ?
O11 Cr1 O4 Mo2 97.1(2) . . . . ?
O1 Cr1 O4 Mo3 -97.2(2) . . . . ?
O1 Cr1 O4 Mo3 82.8(2) 2_666 . . . ?
O4 Cr1 O4 Mo3 -89(32) 2_666 . . . ?
O11 Cr1 O4 Mo3 179.70(19) 2_666 . . . ?
O11 Cr1 O4 Mo3 -0.30(19) . . . . ?
O5 Mo2 O4 Cr1 -33.3(7) . . . . ?
O6 Mo2 O4 Cr1 169.6(3) . . . . ?
O3 Mo2 O4 Cr1 71.8(2) . . . . ?
O7 Mo2 O4 Cr1 -90.0(2) . . . . ?
O1 Mo2 O4 Cr1 -0.18(17) . . . . ?
O5 Mo2 O4 Mo3 71.3(7) . . . . ?
O6 Mo2 O4 Mo3 -85.9(2) . . . . ?
O3 Mo2 O4 Mo3 176.40(17) . . . . ?
O7 Mo2 O4 Mo3 14.62(16) . . . . ?
O1 Mo2 O4 Mo3 104.41(17) . . . . ?
O9 Mo3 O4 Cr1 28.9(8) . . . . ?
O8 Mo3 O4 Cr1 -169.6(2) . . . . ?
O10 Mo3 O4 Cr1 -71.8(2) . . . . ?
O7 Mo3 O4 Cr1 90.0(2) . . . . ?
O11 Mo3 O4 Cr1 0.27(17) . . . . ?
O9 Mo3 O4 Mo2 -75.8(7) . . . . ?
O8 Mo3 O4 Mo2 85.7(2) . . . . ?
O10 Mo3 O4 Mo2 -176.53(17) . . . . ?
O7 Mo3 O4 Mo2 -14.73(16) . . . . ?
O11 Mo3 O4 Mo2 -104.42(17) . . . . ?
O9 Mo3 O7 Mo2 -177.5(3) . . . . ?
O8 Mo3 O7 Mo2 -70.3(3) . . . . ?
O10 Mo3 O7 Mo2 57.4(5) . . . . ?
O4 Mo3 O7 Mo2 19.1(2) . . . . ?
O11 Mo3 O7 Mo2 90.6(2) . . . . ?
O5 Mo2 O7 Mo3 177.7(3) . . . . ?
O6 Mo2 O7 Mo3 69.7(3) . . . . ?
O3 Mo2 O7 Mo3 -58.9(5) . . . . ?
O4 Mo2 O7 Mo3 -19.2(2) . . . . ?
O1 Mo2 O7 Mo3 -90.7(2) . . . . ?
O9 Mo3 O10 Mo1 -69.8(3) . . . 2_666 ?
O8 Mo3 O10 Mo1 -176.8(3) . . . 2_666 ?
O7 Mo3 O10 Mo1 55.0(5) . . . 2_666 ?
O4 Mo3 O10 Mo1 91.4(3) . . . 2_666 ?
O11 Mo3 O10 Mo1 19.9(2) . . . 2_666 ?
O1 Cr1 O11 Mo1 179.77(16) . . . 2_666 ?
O1 Cr1 O11 Mo1 -0.23(16) 2_666 . . 2_666 ?
O4 Cr1 O11 Mo1 -83.43(19) 2_666 . . 2_666 ?
O4 Cr1 O11 Mo1 96.57(19) . . . 2_666 ?
O11 Cr1 O11 Mo1 117(18) 2_666 . . 2_666 ?
O1 Cr1 O11 Mo3 83.49(19) . . . . ?
O1 Cr1 O11 Mo3 -96.51(19) 2_666 . . . ?
O4 Cr1 O11 Mo3 -179.71(18) 2_666 . . . ?
O4 Cr1 O11 Mo3 0.29(18) . . . . ?
O11 Cr1 O11 Mo3 21(18) 2_666 . . . ?
O9 Mo3 O11 Cr1 -171.3(2) . . . . ?
O8 Mo3 O11 Cr1 31.4(7) . . . . ?
O10 Mo3 O11 Cr1 89.5(2) . . . . ?
O7 Mo3 O11 Cr1 -73.6(2) . . . . ?
O4 Mo3 O11 Cr1 -0.27(17) . . . . ?
O9 Mo3 O11 Mo1 84.6(2) . . . 2_666 ?
O8 Mo3 O11 Mo1 -72.6(7) . . . 2_666 ?
O10 Mo3 O11 Mo1 -14.47(17) . . . 2_666 ?
O7 Mo3 O11 Mo1 -177.61(18) . . . 2_666 ?
O4 Mo3 O11 Mo1 -104.29(18) . . . 2_666 ?
O2 Mo1 O12 Tm1 36.7(9) . . . . ?
O10 Mo1 O12 Tm1 141.1(8) 2_666 . . . ?
O3 Mo1 O12 Tm1 -64.3(8) . . . . ?
O11 Mo1 O12 Tm1 -162.0(5) 2_666 . . . ?
O1 Mo1 O12 Tm1 -135.8(8) . . . . ?
O14 Tm1 O12 Mo1 49.6(8) . . . . ?
O19 Tm1 O12 Mo1 -148.7(9) . . . . ?
O18 Tm1 O12 Mo1 -62.0(8) . . . . ?
O15 Tm1 O12 Mo1 103.1(10) . . . . ?
O17 Tm1 O12 Mo1 -116.0(8) . . . . ?
O13 Tm1 O12 Mo1 131.6(8) . . . . ?
O16 Tm1 O12 Mo1 -7.9(9) . . . . ?
O31 Cr2 O20 Mo5 83.33(19) . . . . ?
O31 Cr2 O20 Mo5 -96.67(19) 2_576 . . . ?
O24 Cr2 O20 Mo5 -0.45(17) . . . . ?
O24 Cr2 O20 Mo5 179.55(17) 2_576 . . . ?
O20 Cr2 O20 Mo5 -177(19) 2_576 . . . ?
O31 Cr2 O20 Mo4 -179.64(19) . . . . ?
O31 Cr2 O20 Mo4 0.36(19) 2_576 . . . ?
O24 Cr2 O20 Mo4 96.6(2) . . . . ?
O24 Cr2 O20 Mo4 -83.4(2) 2_576 . . . ?
O20 Cr2 O20 Mo4 -80(19) 2_576 . . . ?
O25 Mo5 O20 Cr2 -169.6(2) . . . . ?
O26 Mo5 O20 Cr2 30.9(7) . . . . ?
O27 Mo5 O20 Cr2 -72.5(2) . . . . ?
O23 Mo5 O20 Cr2 89.9(2) . . . . ?
O24 Mo5 O20 Cr2 0.41(15) . . . . ?
O25 Mo5 O20 Mo4 86.8(2) . . . . ?
O26 Mo5 O20 Mo4 -72.8(6) . . . . ?
O27 Mo5 O20 Mo4 -176.12(19) . . . . ?
O23 Mo5 O20 Mo4 -13.73(17) . . . . ?
O24 Mo5 O20 Mo4 -103.26(17) . . . . ?
O21 Mo4 O20 Cr2 -32.3(7) . . . . ?
O22 Mo4 O20 Cr2 168.2(3) . . . . ?
O23 Mo4 O20 Cr2 -90.7(2) . . . . ?
O30 Mo4 O20 Cr2 72.5(2) 2_576 . . . ?
O31 Mo4 O20 Cr2 -0.33(17) 2_576 . . . ?
O21 Mo4 O20 Mo5 72.3(7) . . . . ?
O22 Mo4 O20 Mo5 -87.2(2) . . . . ?
O23 Mo4 O20 Mo5 13.86(17) . . . . ?
O30 Mo4 O20 Mo5 177.07(18) 2_576 . . . ?
O31 Mo4 O20 Mo5 104.26(18) 2_576 . . . ?
O21 Mo4 O23 Mo5 178.0(3) . . . . ?
O22 Mo4 O23 Mo5 70.5(3) . . . . ?
O30 Mo4 O23 Mo5 -54.6(5) 2_576 . . . ?
O31 Mo4 O23 Mo5 -90.0(3) 2_576 . . . ?
O20 Mo4 O23 Mo5 -18.6(2) . . . . ?
O25 Mo5 O23 Mo4 -71.6(3) . . . . ?
O26 Mo5 O23 Mo4 -179.2(3) . . . . ?
O27 Mo5 O23 Mo4 54.9(5) . . . . ?
O20 Mo5 O23 Mo4 18.7(2) . . . . ?
O24 Mo5 O23 Mo4 90.3(3) . . . . ?
O31 Cr2 O24 Mo6 -1.61(19) . . . . ?
O31 Cr2 O24 Mo6 178.38(19) 2_576 . . . ?
O24 Cr2 O24 Mo6 111(35) 2_576 . . . ?
O20 Cr2 O24 Mo6 -84.56(19) 2_576 . . . ?
O20 Cr2 O24 Mo6 95.44(19) . . . . ?
O31 Cr2 O24 Mo5 -96.61(19) . . . . ?
O31 Cr2 O24 Mo5 83.39(19) 2_576 . . . ?
O24 Cr2 O24 Mo5 16(35) 2_576 . . . ?
O20 Cr2 O24 Mo5 -179.56(16) 2_576 . . . ?
O20 Cr2 O24 Mo5 0.44(16) . . . . ?
O28 Mo6 O24 Cr2 170.9(3) . . . . ?
O29 Mo6 O24 Cr2 -27.6(8) . . . . ?
O27 Mo6 O24 Cr2 -88.8(2) . . . . ?
O30 Mo6 O24 Cr2 74.5(2) . . . . ?
O31 Mo6 O24 Cr2 1.47(17) . . . . ?
O28 Mo6 O24 Mo5 -86.5(2) . . . . ?
O29 Mo6 O24 Mo5 75.0(7) . . . . ?
O27 Mo6 O24 Mo5 13.81(18) . . . . ?
O30 Mo6 O24 Mo5 177.19(19) . . . . ?
O31 Mo6 O24 Mo5 104.12(18) . . . . ?
O25 Mo5 O24 Cr2 32.7(8) . . . . ?
O26 Mo5 O24 Cr2 -170.0(2) . . . . ?
O27 Mo5 O24 Cr2 88.8(2) . . . . ?
O23 Mo5 O24 Cr2 -73.1(2) . . . . ?
O20 Mo5 O24 Cr2 -0.41(15) . . . . ?
O25 Mo5 O24 Mo6 -69.9(7) . . . . ?
O26 Mo5 O24 Mo6 87.4(2) . . . . ?
O27 Mo5 O24 Mo6 -13.83(18) . . . . ?
O23 Mo5 O24 Mo6 -175.74(19) . . . . ?
O20 Mo5 O24 Mo6 -103.03(17) . . . . ?
O25 Mo5 O27 Mo6 -176.2(3) . . . . ?
O26 Mo5 O27 Mo6 -68.4(3) . . . . ?
O23 Mo5 O27 Mo6 56.5(5) . . . . ?
O20 Mo5 O27 Mo6 90.9(3) . . . . ?
O24 Mo5 O27 Mo6 19.2(2) . . . . ?
O28 Mo6 O27 Mo5 69.4(3) . . . . ?
O29 Mo6 O27 Mo5 177.5(3) . . . . ?
O30 Mo6 O27 Mo5 -53.7(5) . . . . ?
O31 Mo6 O27 Mo5 -90.5(3) . . . . ?
O24 Mo6 O27 Mo5 -19.2(2) . . . . ?
O28 Mo6 O30 Mo4 177.9(3) . . . 2_576 ?
O29 Mo6 O30 Mo4 70.1(3) . . . 2_576 ?
O27 Mo6 O30 Mo4 -58.2(5) . . . 2_576 ?
O31 Mo6 O30 Mo4 -19.2(2) . . . 2_576 ?
O24 Mo6 O30 Mo4 -90.9(2) . . . 2_576 ?
O31 Cr2 O31 Mo4 151(7) 2_576 . . 2_576 ?
O24 Cr2 O31 Mo4 -96.1(2) . . . 2_576 ?
O24 Cr2 O31 Mo4 83.9(2) 2_576 . . 2_576 ?
O20 Cr2 O31 Mo4 0.37(19) 2_576 . . 2_576 ?
O20 Cr2 O31 Mo4 -179.64(19) . . . 2_576 ?
O31 Cr2 O31 Mo6 -112(7) 2_576 . . . ?
O24 Cr2 O31 Mo6 1.65(19) . . . . ?
O24 Cr2 O31 Mo6 -178.35(19) 2_576 . . . ?
O20 Cr2 O31 Mo6 98.1(2) 2_576 . . . ?
O20 Cr2 O31 Mo6 -81.9(2) . . . . ?
O28 Mo6 O31 Cr2 -33.3(7) . . . . ?
O29 Mo6 O31 Cr2 169.4(3) . . . . ?
O27 Mo6 O31 Cr2 71.2(2) . . . . ?
O30 Mo6 O31 Cr2 -90.3(2) . . . . ?
O24 Mo6 O31 Cr2 -1.48(17) . . . . ?
O28 Mo6 O31 Mo4 71.6(7) . . . 2_576 ?
O29 Mo6 O31 Mo4 -85.7(2) . . . 2_576 ?
O27 Mo6 O31 Mo4 176.14(17) . . . 2_576 ?
O30 Mo6 O31 Mo4 14.63(16) . . . 2_576 ?
O24 Mo6 O31 Mo4 103.44(17) . . . 2_576 ?
